data_7705485
loop_
_publ_author_name
'Parker, Amie'
'Lamata, Pilar'
'Viguri, Fernando'
'Rodr\'iguez, Ricardo'
'L\'opez, Jos\'e A'
'Lahoz, Fernando J.'
'Garc\'ia-Ordu\~na, Pilar'
'Carmona, Daniel'

_publ_section_title
;
 Half-sandwich complexes of osmium containing guanidine-derived ligands.
;
_journal_issue 39
_journal_name_full 'Dalton transactions (Cambridge, England : 2003)'
_journal_page_first 13601
_journal_page_last 13617
_journal_paper_doi 10.1039/d0dt02713h
_journal_volume 49
_journal_year 2020
_chemical_formula_moiety '2(C39 H45 Cl2 N3 P Os), 2(F6 Sb), 2(C H2 Cl2), 1.5(C6 H14)'
_chemical_formula_sum 'C89 H115 Cl8 F12 N6 Os2 P2 Sb2'
_chemical_formula_weight 2466.30
_space_group_crystal_system triclinic
_space_group_IT_number 2
_space_group_name_Hall '-P 1'
_space_group_name_H-M_alt 'P -1'
_atom_sites_solution_hydrogens mixed
_audit_creation_method SHELXL-2014
_audit_update_record
;
2020-07-31 deposited with the CCDC.	2020-09-17 downloaded from the CCDC.
;
_cell_angle_alpha 99.1650(10)
_cell_angle_beta 100.6070(10)
_cell_angle_gamma 97.5640(10)
_cell_formula_units_Z 2
_cell_length_a 11.0006(6)
_cell_length_b 17.8189(9)
_cell_length_c 26.0251(13)
_cell_measurement_reflns_used 9835
_cell_measurement_temperature 100(2)
_cell_measurement_theta_max 28.343
_cell_measurement_theta_min 2.328
_cell_volume 4881.7(4)
_computing_cell_refinement 'SAINT+ in APEX2 v. 2008.4 (Bruker AXS, 2008)'
_computing_data_collection 'SMART in APEX2 v. 2008.4 (Bruker AXS, 2008)'
_computing_data_reduction 'SAINT+ in APEX2 v. 2008.4 (Bruker AXS, 2008)'
_computing_molecular_graphics 'XP program, SHELXTL v6.12, Bruker2000'
_computing_publication_material 'XCIF program, PLATON(Spek, 1998)'
_computing_structure_refinement 'SHELXL-2014 (Sheldrick, 2014)'
_computing_structure_solution 'SHELXS-2013 (Sheldrick, 2013)'
_diffrn_ambient_temperature 100(2)
_diffrn_detector_area_resol_mean 8.26
_diffrn_measured_fraction_theta_full 0.999
_diffrn_measured_fraction_theta_max 0.956
_diffrn_measurement_device_type 'Bruker APEX CCD system'
_diffrn_measurement_method 'narrow \w frames'
_diffrn_radiation_monochromator graphite
_diffrn_radiation_source 'fine-focus sealed tube'
_diffrn_radiation_type MoK\a
_diffrn_radiation_wavelength 0.71073
_diffrn_reflns_av_R_equivalents 0.0432
_diffrn_reflns_av_unetI/netI 0.0359
_diffrn_reflns_Laue_measured_fraction_full 0.999
_diffrn_reflns_Laue_measured_fraction_max 0.956
_diffrn_reflns_limit_h_max 14
_diffrn_reflns_limit_h_min -14
_diffrn_reflns_limit_k_max 23
_diffrn_reflns_limit_k_min -23
_diffrn_reflns_limit_l_max 34
_diffrn_reflns_limit_l_min -34
_diffrn_reflns_number 110689
_diffrn_reflns_point_group_measured_fraction_full 0.999
_diffrn_reflns_point_group_measured_fraction_max 0.956
_diffrn_reflns_theta_full 25.242
_diffrn_reflns_theta_max 28.405
_diffrn_reflns_theta_min 1.910
_exptl_absorpt_coefficient_mu 3.463
_exptl_absorpt_correction_T_max 0.6145
_exptl_absorpt_correction_T_min 0.5077
_exptl_absorpt_correction_type multi-scan
_exptl_absorpt_process_details
;
 SADABS: Area-Detector Absorption Correction. (1996) Bruker-AXS 
 within APEX2 package.
;
_exptl_crystal_colour orange
_exptl_crystal_density_diffrn 1.678
_exptl_crystal_description prism
_exptl_crystal_F_000 2438
_exptl_crystal_recrystallization_method 'Re-crystallisation from solvent: dichloromethane/hexane'
_exptl_crystal_size_max 0.224
_exptl_crystal_size_mid 0.200
_exptl_crystal_size_min 0.160
_refine_diff_density_max 2.620
_refine_diff_density_min -1.816
_refine_diff_density_rms 0.131
_refine_ls_extinction_method none
_refine_ls_goodness_of_fit_ref 1.024
_refine_ls_hydrogen_treatment mixed
_refine_ls_matrix_type full
_refine_ls_number_parameters 1123
_refine_ls_number_reflns 23468
_refine_ls_number_restraints 7
_refine_ls_restrained_S_all 1.024
_refine_ls_R_factor_all 0.0511
_refine_ls_R_factor_gt 0.0363
_refine_ls_shift/su_max 0.013
_refine_ls_shift/su_mean 0.000
_refine_ls_structure_factor_coef Fsqd
_refine_ls_weighting_details 'w=1/[\s^2^(Fo^2^)+(0.0516P)^2^+9.5797P] where P=(Fo^2^+2Fc^2^)/3'
_refine_ls_weighting_scheme calc
_refine_ls_wR_factor_gt 0.0899
_refine_ls_wR_factor_ref 0.0989
_reflns_Friedel_coverage 0.000
_reflns_number_gt 19137
_reflns_number_total 23468
_reflns_threshold_expression 'I > 2\s(I)'
_cod_data_source_file d0dt02713h2.cif
_cod_data_source_block cmpnd_3
_cod_depositor_comments 'Adding full bibliography for 7705482--7705488.cif.'
_cod_original_cell_volume 4881.6(4)
_cod_database_code 7705485
_shelx_space_group_comment
;
The symmetry employed for this shelxl refinement is uniquely defined
by the following loop, which should always be used as a source of
symmetry information in preference to the above space-group names.
They are only intended as comments.
;
_shelxl_version_number 2014-3

loop_
_space_group_symop_operation_xyz
'x, y, z'
'-x, -y, -z'

loop_
_atom_site_label
_atom_site_type_symbol
_atom_site_fract_x
_atom_site_fract_y
_atom_site_fract_z
_atom_site_U_iso_or_equiv
_atom_site_adp_type
_atom_site_occupancy
_atom_site_site_symmetry_order
_atom_site_calc_flag
_atom_site_refinement_flags_posn
_atom_site_refinement_flags_adp
_atom_site_refinement_flags_occupancy
_atom_site_disorder_assembly
_atom_site_disorder_group
Os1 Os 0.33424(2) 0.42731(2) 0.06096(2) 0.02389(5) Uani 1 1 d . . . . .
Cl1 Cl 0.27623(11) 0.55387(7) 0.05899(4) 0.0347(2) Uani 1 1 d . . . . .
Cl2 Cl 0.53253(9) 0.49713(6) 0.11556(4) 0.0303(2) Uani 1 1 d . . . . .
P1 P 0.26413(9) 0.42510(6) 0.14123(4) 0.0227(2) Uani 1 1 d . . . . .
N1 N 0.3433(5) 0.6437(2) 0.23118(16) 0.0414(10) Uani 1 1 d D . . . .
N2 N 0.4583(5) 0.6879(3) 0.17272(17) 0.0552(14) Uani 1 1 d D . . . .
N3 N 0.4881(4) 0.7563(2) 0.25894(16) 0.0411(10) Uani 1 1 d D . . . .
C1 C 0.1954(4) 0.3758(3) -0.01309(17) 0.0340(10) Uani 1 1 d . . . . .
C2 C 0.3066(4) 0.4099(3) -0.02704(17) 0.0331(10) Uani 1 1 d . . . . .
H2 H 0.3011 0.4462 -0.0500 0.040 Uiso 1 1 calc R U . . .
C3 C 0.4235(4) 0.3908(3) -0.00760(17) 0.0302(9) Uani 1 1 d . . . . .
H3 H 0.4959 0.4138 -0.0180 0.036 Uiso 1 1 calc R U . . .
C4 C 0.4353(4) 0.3371(3) 0.02789(17) 0.0295(9) Uani 1 1 d . . . . .
C5 C 0.3259(4) 0.3022(3) 0.04145(17) 0.0296(9) Uani 1 1 d . . . . .
H5 H 0.3313 0.2654 0.0642 0.036 Uiso 1 1 calc R U . . .
C6 C 0.2078(4) 0.3218(3) 0.02124(17) 0.0334(10) Uani 1 1 d . . . . .
H6 H 0.1351 0.2980 0.0310 0.040 Uiso 1 1 calc R U . . .
C7 C 0.0707(5) 0.3977(4) -0.0355(2) 0.0462(13) Uani 1 1 d . . . . .
H7A H 0.0043 0.3702 -0.0217 0.069 Uiso 1 1 calc R U . . .
H7B H 0.0526 0.3836 -0.0744 0.069 Uiso 1 1 calc R U . . .
H7C H 0.0745 0.4534 -0.0249 0.069 Uiso 1 1 calc R U . . .
C8 C 0.5641(4) 0.3182(3) 0.04774(19) 0.0335(10) Uani 1 1 d . . . . .
H8 H 0.6254 0.3673 0.0559 0.040 Uiso 1 1 calc R U . . .
C9 C 0.5770(5) 0.2837(3) 0.0980(2) 0.0449(12) Uani 1 1 d . . . . .
H9A H 0.5533 0.3185 0.1262 0.067 Uiso 1 1 calc R U . . .
H9B H 0.6641 0.2767 0.1094 0.067 Uiso 1 1 calc R U . . .
H9C H 0.5218 0.2337 0.0906 0.067 Uiso 1 1 calc R U . . .
C10 C 0.5984(6) 0.2646(4) 0.0022(2) 0.0505(14) Uani 1 1 d . . . . .
H10A H 0.5415 0.2151 -0.0060 0.076 Uiso 1 1 calc R U . . .
H10B H 0.6849 0.2560 0.0129 0.076 Uiso 1 1 calc R U . . .
H10C H 0.5908 0.2884 -0.0295 0.076 Uiso 1 1 calc R U . . .
C11 C 0.3326(4) 0.5056(3) 0.19685(17) 0.0291(9) Uani 1 1 d . . . . .
H11A H 0.3242 0.4889 0.2307 0.035 Uiso 1 1 calc R U . . .
H11B H 0.4232 0.5195 0.1977 0.035 Uiso 1 1 calc R U . . .
C12 C 0.2705(5) 0.5766(3) 0.19274(18) 0.0351(10) Uani 1 1 d . . . . .
H12A H 0.2634 0.5875 0.1563 0.042 Uiso 1 1 calc R U . . .
H12B H 0.1848 0.5665 0.1996 0.042 Uiso 1 1 calc R U . . .
C13 C 0.2969(4) 0.3403(3) 0.16909(17) 0.0295(9) Uani 1 1 d . . . . .
C14 C 0.2110(5) 0.2726(3) 0.15492(19) 0.0340(10) Uani 1 1 d . . . . .
H14 H 0.1330 0.2707 0.1315 0.041 Uiso 1 1 calc R U . . .
C15 C 0.2379(5) 0.2068(3) 0.1748(2) 0.0470(13) Uani 1 1 d . . . . .
H15 H 0.1786 0.1605 0.1648 0.056 Uiso 1 1 calc R U . . .
C16 C 0.3508(6) 0.2095(4) 0.2089(2) 0.0541(15) Uani 1 1 d . . . . .
H16 H 0.3694 0.1651 0.2228 0.065 Uiso 1 1 calc R U . . .
C17 C 0.4372(6) 0.2773(4) 0.2229(2) 0.0542(16) Uani 1 1 d . . . . .
H17 H 0.5155 0.2791 0.2461 0.065 Uiso 1 1 calc R U . . .
C18 C 0.4097(5) 0.3423(3) 0.2034(2) 0.0407(12) Uani 1 1 d . . . . .
H18 H 0.4689 0.3887 0.2136 0.049 Uiso 1 1 calc R U . . .
C19 C 0.0969(4) 0.4222(2) 0.13956(17) 0.0237(8) Uani 1 1 d . . . . .
C20 C 0.0523(4) 0.4117(3) 0.18510(18) 0.0287(9) Uani 1 1 d . . . . .
H20 H 0.1067 0.4017 0.2152 0.034 Uiso 1 1 calc R U . . .
C21 C -0.0723(4) 0.4161(3) 0.18624(19) 0.0323(10) Uani 1 1 d . . . . .
H21 H -0.1022 0.4106 0.2177 0.039 Uiso 1 1 calc R U . . .
C22 C -0.1528(4) 0.4283(3) 0.1425(2) 0.0382(11) Uani 1 1 d . . . . .
H22 H -0.2382 0.4302 0.1436 0.046 Uiso 1 1 calc R U . . .
C23 C -0.1100(4) 0.4378(3) 0.0969(2) 0.0439(13) Uani 1 1 d . . . . .
H23 H -0.1658 0.4456 0.0665 0.053 Uiso 1 1 calc R U . . .
C24 C 0.0164(4) 0.4356(3) 0.09588(19) 0.0327(10) Uani 1 1 d . . . . .
H24 H 0.0468 0.4435 0.0650 0.039 Uiso 1 1 calc R U . . .
C25 C 0.4299(6) 0.6957(3) 0.22111(19) 0.0432(13) Uani 1 1 d . . . . .
C26 C 0.5399(6) 0.7442(3) 0.15483(19) 0.0484(14) Uani 1 1 d . . . . .
C27 C 0.6261(6) 0.7190(3) 0.12759(19) 0.0506(15) Uani 1 1 d . . . . .
H27 H 0.6339 0.6660 0.1219 0.061 Uiso 1 1 calc R U . . .
C28 C 0.7025(6) 0.7716(3) 0.10827(19) 0.0508(15) Uani 1 1 d . . . . .
H28 H 0.7616 0.7538 0.0888 0.061 Uiso 1 1 calc R U . . .
C29 C 0.6941(6) 0.8492(3) 0.1169(2) 0.0494(14) Uani 1 1 d . . . . .
C30 C 0.6058(6) 0.8726(3) 0.1444(2) 0.0506(14) Uani 1 1 d . . . . .
H30 H 0.5987 0.9256 0.1507 0.061 Uiso 1 1 calc R U . . .
C31 C 0.5272(6) 0.8210(3) 0.1630(2) 0.0508(14) Uani 1 1 d . . . . .
H31 H 0.4655 0.8381 0.1811 0.061 Uiso 1 1 calc R U . . .
C32 C 0.7805(6) 0.9057(4) 0.0972(3) 0.0655(19) Uani 1 1 d . . . . .
H32A H 0.7391 0.9136 0.0622 0.098 Uiso 1 1 calc R U . . .
H32B H 0.8579 0.8853 0.0942 0.098 Uiso 1 1 calc R U . . .
H32C H 0.8005 0.9550 0.1223 0.098 Uiso 1 1 calc R U . . .
C33 C 0.4547(4) 0.7714(2) 0.30991(18) 0.0314(10) Uani 1 1 d . . . . .
C34 C 0.5398(4) 0.7691(2) 0.35544(18) 0.0294(9) Uani 1 1 d . . . . .
H34 H 0.6221 0.7599 0.3534 0.035 Uiso 1 1 calc R U . . .
C35 C 0.5044(4) 0.7804(2) 0.40445(18) 0.0286(9) Uani 1 1 d . . . . .
H35 H 0.5637 0.7799 0.4359 0.034 Uiso 1 1 calc R U . . .
C36 C 0.3841(4) 0.7923(2) 0.40811(18) 0.0285(9) Uani 1 1 d . . . . .
C37 C 0.3009(4) 0.7968(2) 0.3619(2) 0.0351(11) Uani 1 1 d . . . . .
H37 H 0.2191 0.8066 0.3641 0.042 Uiso 1 1 calc R U . . .
C38 C 0.3338(4) 0.7874(3) 0.31301(18) 0.0333(10) Uani 1 1 d . . . . .
H38 H 0.2762 0.7916 0.2820 0.040 Uiso 1 1 calc R U . . .
C39 C 0.3439(5) 0.7972(3) 0.4605(2) 0.0368(11) Uani 1 1 d . . . . .
H39A H 0.4105 0.7855 0.4871 0.055 Uiso 1 1 calc R U . . .
H39B H 0.2672 0.7600 0.4564 0.055 Uiso 1 1 calc R U . . .
H39C H 0.3278 0.8494 0.4721 0.055 Uiso 1 1 calc R U . . .
Os51 Os 0.08129(2) 0.29819(2) 0.47498(2) 0.02146(5) Uani 1 1 d . . . . .
Cl51 Cl -0.11388(10) 0.20951(6) 0.45916(5) 0.0312(2) Uani 1 1 d . . . . .
Cl52 Cl 0.17921(10) 0.20054(6) 0.51458(4) 0.0273(2) Uani 1 1 d . . . . .
P51 P 0.11213(9) 0.23161(6) 0.39363(4) 0.0209(2) Uani 1 1 d . . . . .
N51 N -0.0766(3) 0.00673(19) 0.35320(14) 0.0247(7) Uani 1 1 d D . . . .
H51N H -0.0498 -0.0263 0.3311 0.030 Uiso 1 1 d DR U . . .
N52 N -0.1429(3) 0.02828(19) 0.43237(14) 0.0244(7) Uani 1 1 d D . . . .
N53 N -0.1536(3) -0.09749(19) 0.38818(14) 0.0234(7) Uani 1 1 d D . . . .
C51 C -0.0238(4) 0.3959(2) 0.4759(2) 0.0328(10) Uani 1 1 d . . . . .
C52 C 0.0075(4) 0.3829(2) 0.5292(2) 0.0330(10) Uani 1 1 d . . . . .
H52 H -0.0567 0.3761 0.5488 0.040 Uiso 1 1 calc R U . . .
C53 C 0.1305(4) 0.3800(2) 0.55293(18) 0.0299(9) Uani 1 1 d . . . . .
H53 H 0.1488 0.3713 0.5884 0.036 Uiso 1 1 calc R U . . .
C54 C 0.2311(4) 0.3901(2) 0.52449(17) 0.0248(8) Uani 1 1 d . . . . .
C55 C 0.2011(4) 0.4054(2) 0.47269(17) 0.0246(8) Uani 1 1 d . . . . .
H55 H 0.2659 0.4140 0.4537 0.030 Uiso 1 1 calc R U . . .
C56 C 0.0744(4) 0.4082(2) 0.44804(19) 0.0296(9) Uani 1 1 d . . . . .
H56 H 0.0561 0.4184 0.4129 0.036 Uiso 1 1 calc R U . . .
C57 C -0.1585(4) 0.3985(3) 0.4512(2) 0.0432(13) Uani 1 1 d . . . . .
H57A H -0.1868 0.4419 0.4712 0.065 Uiso 1 1 calc R U . . .
H57B H -0.2115 0.3502 0.4522 0.065 Uiso 1 1 calc R U . . .
H57C H -0.1645 0.4049 0.4142 0.065 Uiso 1 1 calc R U . . .
C58 C 0.3641(4) 0.3906(2) 0.55307(17) 0.0286(9) Uani 1 1 d . . . . .
H58 H 0.3609 0.3532 0.5778 0.034 Uiso 1 1 calc R U . . .
C59 C 0.4138(5) 0.4711(3) 0.5870(2) 0.0375(11) Uani 1 1 d . . . . .
H59A H 0.4205 0.5089 0.5637 0.056 Uiso 1 1 calc R U . . .
H59B H 0.4967 0.4715 0.6088 0.056 Uiso 1 1 calc R U . . .
H59C H 0.3561 0.4844 0.6102 0.056 Uiso 1 1 calc R U . . .
C60 C 0.4512(4) 0.3670(3) 0.51649(19) 0.0350(10) Uani 1 1 d . . . . .
H60A H 0.4138 0.3172 0.4935 0.052 Uiso 1 1 calc R U . . .
H60B H 0.5322 0.3627 0.5380 0.052 Uiso 1 1 calc R U . . .
H60C H 0.4637 0.4060 0.4945 0.052 Uiso 1 1 calc R U . . .
C61 C 0.0819(4) 0.1250(2) 0.38310(16) 0.0230(8) Uani 1 1 d . . . . .
H61A H 0.1443 0.1047 0.3641 0.028 Uiso 1 1 calc R U . . .
H61B H 0.0944 0.1092 0.4182 0.028 Uiso 1 1 calc R U . . .
C62 C -0.0500(4) 0.0884(2) 0.35140(17) 0.0247(8) Uani 1 1 d . . . . .
H62A H -0.1127 0.1153 0.3663 0.030 Uiso 1 1 calc R U . . .
H62B H -0.0573 0.0948 0.3139 0.030 Uiso 1 1 calc R U . . .
C63 C 0.2718(4) 0.2536(2) 0.38416(16) 0.0225(8) Uani 1 1 d . . . . .
C64 C 0.3069(4) 0.3172(3) 0.36168(18) 0.0307(9) Uani 1 1 d . . . . .
H64 H 0.2463 0.3477 0.3501 0.037 Uiso 1 1 calc R U . . .
C65 C 0.4298(4) 0.3360(3) 0.35622(19) 0.0358(11) Uani 1 1 d . . . . .
H65 H 0.4534 0.3792 0.3409 0.043 Uiso 1 1 calc R U . . .
C66 C 0.5183(4) 0.2915(3) 0.3732(2) 0.0392(11) Uani 1 1 d . . . . .
H66 H 0.6022 0.3043 0.3692 0.047 Uiso 1 1 calc R U . . .
C67 C 0.4854(4) 0.2289(3) 0.39593(18) 0.0345(10) Uani 1 1 d . . . . .
H67 H 0.5463 0.1987 0.4075 0.041 Uiso 1 1 calc R U . . .
C68 C 0.3620(4) 0.2103(2) 0.40172(17) 0.0278(9) Uani 1 1 d . . . . .
H68 H 0.3394 0.1677 0.4178 0.033 Uiso 1 1 calc R U . . .
C69 C 0.0155(4) 0.2485(2) 0.33289(17) 0.0266(9) Uani 1 1 d . . . . .
C70 C 0.0464(4) 0.2280(3) 0.28342(18) 0.0340(10) Uani 1 1 d . . . . .
H70 H 0.1249 0.2123 0.2814 0.041 Uiso 1 1 calc R U . . .
C71 C -0.0377(5) 0.2306(3) 0.2374(2) 0.0459(13) Uani 1 1 d . . . . .
H71 H -0.0168 0.2166 0.2037 0.055 Uiso 1 1 calc R U . . .
C72 C -0.1527(5) 0.2537(3) 0.2400(2) 0.0464(13) Uani 1 1 d . . . . .
H72 H -0.2104 0.2551 0.2083 0.056 Uiso 1 1 calc R U . . .
C73 C -0.1823(5) 0.2744(3) 0.2887(2) 0.0426(12) Uani 1 1 d . . . . .
H73 H -0.2603 0.2909 0.2904 0.051 Uiso 1 1 calc R U . . .
C74 C -0.1003(4) 0.2716(3) 0.3353(2) 0.0329(10) Uani 1 1 d . . . . .
H74 H -0.1225 0.2854 0.3687 0.039 Uiso 1 1 calc R U . . .
C75 C -0.1243(4) -0.0207(2) 0.39101(16) 0.0220(8) Uani 1 1 d . . . . .
C76 C -0.2013(4) 0.0102(2) 0.47436(16) 0.0238(8) Uani 1 1 d . . . . .
C77 C -0.1403(4) 0.0463(2) 0.52607(17) 0.0257(8) Uani 1 1 d . . . . .
H77 H -0.0596 0.0768 0.5321 0.031 Uiso 1 1 calc R U . . .
C78 C -0.1966(4) 0.0379(2) 0.56829(17) 0.0280(9) Uani 1 1 d . . . . .
H78 H -0.1546 0.0627 0.6033 0.034 Uiso 1 1 calc R U . . .
C79 C -0.3156(4) -0.0070(2) 0.56001(17) 0.0276(9) Uani 1 1 d . . . . .
C80 C -0.3721(4) -0.0437(2) 0.50850(18) 0.0268(9) Uani 1 1 d . . . . .
H80 H -0.4514 -0.0758 0.5024 0.032 Uiso 1 1 calc R U . . .
C81 C -0.3171(4) -0.0350(2) 0.46550(17) 0.0244(8) Uani 1 1 d . . . . .
H81 H -0.3589 -0.0599 0.4305 0.029 Uiso 1 1 calc R U . . .
C82 C -0.3794(5) -0.0113(3) 0.60628(19) 0.0347(10) Uani 1 1 d . . . . .
H82A H -0.4626 -0.0432 0.5936 0.052 Uiso 1 1 calc R U . . .
H82B H -0.3882 0.0407 0.6225 0.052 Uiso 1 1 calc R U . . .
H82C H -0.3289 -0.0343 0.6328 0.052 Uiso 1 1 calc R U . . .
C83 C -0.1370(4) -0.1535(2) 0.34489(16) 0.0228(8) Uani 1 1 d . . . . .
C84 C -0.0669(4) -0.2106(2) 0.35567(17) 0.0253(8) Uani 1 1 d . . . . .
H84 H -0.0331 -0.2143 0.3913 0.030 Uiso 1 1 calc R U . . .
C85 C -0.0470(4) -0.2626(3) 0.31313(18) 0.0312(9) Uani 1 1 d . . . . .
H85 H 0.0003 -0.3021 0.3203 0.037 Uiso 1 1 calc R U . . .
C86 C -0.0949(4) -0.2582(3) 0.26028(19) 0.0332(10) Uani 1 1 d . . . . .
C87 C -0.1663(4) -0.2017(3) 0.25105(17) 0.0299(9) Uani 1 1 d . . . . .
H87 H -0.2003 -0.1980 0.2154 0.036 Uiso 1 1 calc R U . . .
C88 C -0.1896(4) -0.1501(2) 0.29266(17) 0.0267(9) Uani 1 1 d . . . . .
H88 H -0.2412 -0.1126 0.2855 0.032 Uiso 1 1 calc R U . . .
C89 C -0.0676(6) -0.3119(3) 0.2148(2) 0.0480(13) Uani 1 1 d . . . . .
H89A H -0.1466 -0.3391 0.1914 0.072 Uiso 1 1 calc R U . . .
H89B H -0.0194 -0.3495 0.2287 0.072 Uiso 1 1 calc R U . . .
H89C H -0.0188 -0.2823 0.1946 0.072 Uiso 1 1 calc R U . . .
Sb1 Sb 0.11701(3) 0.96821(2) 0.22858(2) 0.03496(8) Uani 1 1 d . . . . .
F1 F 0.2109(3) 1.06122(18) 0.27030(13) 0.0537(8) Uani 1 1 d . . . . .
F2 F 0.0254(3) 0.87576(18) 0.18753(12) 0.0493(8) Uani 1 1 d . . . . .
F3 F 0.1281(4) 1.0075(2) 0.16741(13) 0.0686(11) Uani 1 1 d . . . . .
F4 F 0.1038(3) 0.9327(2) 0.29175(12) 0.0624(10) Uani 1 1 d . . . . .
F5 F 0.2657(3) 0.9280(2) 0.22758(14) 0.0558(9) Uani 1 1 d . . . . .
F6 F -0.0319(3) 1.0065(3) 0.23238(16) 0.0789(13) Uani 1 1 d . . . . .
Sb2 Sb 0.17619(3) 0.55078(2) 0.34422(2) 0.03112(7) Uani 1 1 d . . . . .
F7 F 0.3292(3) 0.59974(17) 0.33400(12) 0.0458(7) Uani 1 1 d . . . . .
F8 F 0.0202(3) 0.50274(19) 0.35187(13) 0.0544(8) Uani 1 1 d . . . . .
F9 F 0.2068(3) 0.45807(17) 0.30803(12) 0.0542(9) Uani 1 1 d . . . . .
F10 F 0.1472(3) 0.64422(17) 0.38022(12) 0.0450(7) Uani 1 1 d . . . . .
F11 F 0.2548(3) 0.52845(17) 0.40858(11) 0.0399(7) Uani 1 1 d . . . . .
F12 F 0.0972(3) 0.57422(18) 0.27993(11) 0.0498(8) Uani 1 1 d . . . . .
C41 C 0.7452(7) 0.5426(4) 0.2659(3) 0.0643(18) Uani 1 1 d . . . . .
H41A H 0.8345 0.5646 0.2808 0.077 Uiso 1 1 calc R U . . .
H41B H 0.7309 0.5373 0.2267 0.077 Uiso 1 1 calc R U . . .
Cl3 Cl 0.71262(13) 0.45070(8) 0.28234(6) 0.0526(3) Uani 1 1 d . . . . .
Cl4 Cl 0.65141(15) 0.60542(9) 0.29048(7) 0.0576(4) Uani 1 1 d . . . . .
C42 C 0.4869(6) -0.0410(4) 0.7261(3) 0.0661(18) Uani 1 1 d . . . . .
H42A H 0.5582 -0.0179 0.7561 0.079 Uiso 0.524(11) 1 calc R U P A 3
H42B H 0.5181 -0.0762 0.6999 0.079 Uiso 0.524(11) 1 calc R U P A 3
H42C H 0.5501 -0.0609 0.7074 0.079 Uiso 0.476(11) 1 calc R U P A 4
H42D H 0.5293 -0.0191 0.7635 0.079 Uiso 0.476(11) 1 calc R U P A 4
Cl5A Cl 0.3688(4) -0.0942(4) 0.7500(3) 0.0898(18) Uiso 0.524(11) 1 d . . P A 3
Cl5B Cl 0.3701(3) -0.1163(2) 0.7251(2) 0.0573(15) Uiso 0.476(11) 1 d . . P A 4
Cl6 Cl 0.42933(16) 0.03249(10) 0.69586(7) 0.0637(4) Uani 1 1 d . . . . .
C45 C 0.1818(7) 0.7543(4) 0.1269(3) 0.077(2) Uani 1 1 d . . . . .
H45A H 0.0972 0.7506 0.1343 0.116 Uiso 1 1 calc R U . . .
H45B H 0.2438 0.7661 0.1606 0.116 Uiso 1 1 calc R U . . .
H45C H 0.1909 0.7051 0.1062 0.116 Uiso 1 1 calc R U . . .
C46 C 0.2028(7) 0.8184(5) 0.0951(3) 0.076(2) Uani 1 1 d . . . . .
H46A H 0.1998 0.8684 0.1174 0.091 Uiso 1 1 calc R U . . .
H46B H 0.2876 0.8208 0.0871 0.091 Uiso 1 1 calc R U . . .
C47 C 0.1086(7) 0.8076(4) 0.0442(3) 0.075(2) Uani 1 1 d . . . . .
H47A H 0.1108 0.7572 0.0224 0.090 Uiso 1 1 calc R U . . .
H47B H 0.0241 0.8058 0.0525 0.090 Uiso 1 1 calc R U . . .
C48 C 0.1271(9) 0.8683(6) 0.0119(4) 0.107(3) Uani 1 1 d . . . . .
H48A H 0.1973 0.8585 -0.0058 0.128 Uiso 0.593(18) 1 calc R U P B 1
H48B H 0.1547 0.9183 0.0369 0.128 Uiso 0.593(18) 1 calc R U P B 1
H48C H 0.2181 0.8831 0.0140 0.128 Uiso 0.407(18) 1 calc R U P B 2
H48D H 0.0961 0.9145 0.0278 0.128 Uiso 0.407(18) 1 calc R U P B 2
C49A C 0.013(2) 0.8782(14) -0.0325(8) 0.133(8) Uiso 0.593(18) 1 d D . P B 1
H49A H -0.0262 0.9229 -0.0205 0.160 Uiso 0.593(18) 1 calc R U P B 1
H49B H -0.0513 0.8311 -0.0433 0.160 Uiso 0.593(18) 1 calc R U P B 1
C50A C 0.0861(16) 0.8930(11) -0.0811(7) 0.105(6) Uiso 0.593(18) 1 d D . P B 1
H50A H 0.1545 0.9369 -0.0680 0.158 Uiso 0.593(18) 1 calc R U P B 1
H50B H 0.0266 0.9040 -0.1108 0.158 Uiso 0.593(18) 1 calc R U P B 1
H50C H 0.1204 0.8469 -0.0932 0.158 Uiso 0.593(18) 1 calc R U P B 1
C49B C 0.0573(16) 0.8432(10) -0.0502(6) 0.056(5) Uiso 0.407(18) 1 d . . P B 2
H49C H -0.0245 0.8092 -0.0555 0.068 Uiso 0.407(18) 1 calc R U P B 2
H49D H 0.1104 0.8189 -0.0726 0.068 Uiso 0.407(18) 1 calc R U P B 2
C50B C 0.041(2) 0.9369(15) -0.0603(10) 0.099(9) Uiso 0.407(18) 1 d . . P B 2
H50D H 0.0551 0.9716 -0.0258 0.149 Uiso 0.407(18) 1 calc R U P B 2
H50E H -0.0438 0.9365 -0.0803 0.149 Uiso 0.407(18) 1 calc R U P B 2
H50F H 0.1025 0.9548 -0.0804 0.149 Uiso 0.407(18) 1 calc R U P B 2
C95 C 0.4944(10) 1.0061(7) 0.0283(4) 0.116(4) Uani 1 1 d . . . . .
H95A H 0.4871 0.9545 0.0381 0.140 Uiso 1 1 calc R U . . .
H95B H 0.5762 1.0353 0.0490 0.140 Uiso 1 1 calc R U . . .
C96 C 0.4007(12) 1.0429(8) 0.0490(5) 0.138(5) Uani 1 1 d . . . . .
H96A H 0.3177 1.0172 0.0272 0.165 Uiso 1 1 calc R U . . .
H96B H 0.4124 1.0969 0.0436 0.165 Uiso 1 1 calc R U . . .
C97 C 0.3962(12) 1.0441(6) 0.1050(4) 0.132(4) Uani 1 1 d . . . . .
H97A H 0.3683 0.9917 0.1099 0.198 Uiso 1 1 calc R U . . .
H97B H 0.3374 1.0775 0.1153 0.198 Uiso 1 1 calc R U . . .
H97C H 0.4800 1.0638 0.1272 0.198 Uiso 1 1 calc R U . . .
H52N H -0.108(4) 0.0755(14) 0.4348(18) 0.024(12) Uiso 1 1 d D . . . .
H53N H -0.165(4) -0.109(2) 0.4178(11) 0.021(11) Uiso 1 1 d D . . . .
H1N H 0.354(5) 0.641(3) 0.2646(9) 0.046(16) Uiso 1 1 d D . . . .
H2N H 0.437(6) 0.6432(19) 0.152(2) 0.061(19) Uiso 1 1 d D . . . .
H3N H 0.555(4) 0.783(3) 0.252(2) 0.057(18) Uiso 1 1 d D . . . .

loop_
_atom_site_aniso_label
_atom_site_aniso_U_11
_atom_site_aniso_U_22
_atom_site_aniso_U_33
_atom_site_aniso_U_23
_atom_site_aniso_U_13
_atom_site_aniso_U_12
Os1 0.02175(8) 0.02958(9) 0.02179(8) 0.00793(6) 0.00557(6) 0.00428(6)
Cl1 0.0414(6) 0.0382(6) 0.0332(6) 0.0165(5) 0.0153(5) 0.0161(5)
Cl2 0.0247(5) 0.0354(6) 0.0296(5) 0.0041(4) 0.0085(4) -0.0004(4)
P1 0.0193(5) 0.0272(5) 0.0222(5) 0.0067(4) 0.0044(4) 0.0032(4)
N1 0.062(3) 0.031(2) 0.023(2) 0.0046(17) 0.0084(19) -0.0171(19)
N2 0.092(4) 0.036(3) 0.028(2) 0.0007(19) 0.016(2) -0.023(3)
N3 0.054(3) 0.037(2) 0.026(2) 0.0053(17) 0.0102(18) -0.015(2)
C1 0.029(2) 0.046(3) 0.023(2) 0.0038(19) -0.0002(17) 0.005(2)
C2 0.038(2) 0.039(3) 0.022(2) 0.0052(18) 0.0063(18) 0.007(2)
C3 0.034(2) 0.034(2) 0.024(2) 0.0040(18) 0.0110(18) 0.0046(19)
C4 0.029(2) 0.034(2) 0.024(2) 0.0013(18) 0.0070(17) 0.0029(18)
C5 0.036(2) 0.028(2) 0.022(2) 0.0027(17) 0.0029(17) 0.0022(18)
C6 0.031(2) 0.041(3) 0.024(2) 0.0017(19) 0.0063(18) -0.003(2)
C7 0.030(2) 0.074(4) 0.034(3) 0.015(3) 0.000(2) 0.012(3)
C8 0.029(2) 0.032(2) 0.038(3) 0.003(2) 0.0083(19) 0.0063(19)
C9 0.043(3) 0.055(3) 0.040(3) 0.017(2) 0.008(2) 0.016(3)
C10 0.054(3) 0.060(4) 0.041(3) 0.004(3) 0.013(3) 0.024(3)
C11 0.024(2) 0.035(2) 0.025(2) 0.0034(18) 0.0042(16) -0.0009(18)
C12 0.045(3) 0.026(2) 0.027(2) 0.0051(18) 0.001(2) -0.007(2)
C13 0.032(2) 0.039(2) 0.023(2) 0.0117(18) 0.0121(17) 0.0132(19)
C14 0.037(2) 0.031(2) 0.039(3) 0.013(2) 0.013(2) 0.010(2)
C15 0.053(3) 0.040(3) 0.060(4) 0.022(3) 0.026(3) 0.019(3)
C16 0.067(4) 0.056(4) 0.057(4) 0.033(3) 0.026(3) 0.032(3)
C17 0.052(3) 0.088(5) 0.041(3) 0.034(3) 0.014(3) 0.041(3)
C18 0.038(3) 0.054(3) 0.037(3) 0.018(2) 0.009(2) 0.015(2)
C19 0.0203(18) 0.0213(19) 0.029(2) 0.0045(16) 0.0047(16) 0.0042(15)
C20 0.025(2) 0.031(2) 0.029(2) 0.0055(18) 0.0061(17) 0.0016(17)
C21 0.028(2) 0.033(2) 0.036(2) 0.0018(19) 0.0139(19) 0.0008(18)
C22 0.022(2) 0.044(3) 0.050(3) 0.012(2) 0.010(2) 0.004(2)
C23 0.023(2) 0.061(3) 0.050(3) 0.025(3) 0.002(2) 0.009(2)
C24 0.024(2) 0.041(3) 0.037(2) 0.018(2) 0.0068(18) 0.0045(19)
C25 0.070(4) 0.027(2) 0.028(2) 0.0056(19) 0.008(2) -0.008(2)
C26 0.069(4) 0.046(3) 0.022(2) 0.011(2) 0.007(2) -0.020(3)
C27 0.075(4) 0.044(3) 0.022(2) 0.003(2) 0.004(2) -0.017(3)
C28 0.064(4) 0.056(4) 0.023(2) 0.005(2) 0.003(2) -0.013(3)
C29 0.056(3) 0.054(3) 0.030(3) 0.019(2) -0.003(2) -0.013(3)
C30 0.062(4) 0.040(3) 0.047(3) 0.019(2) 0.002(3) -0.006(3)
C31 0.062(4) 0.046(3) 0.042(3) 0.013(2) 0.012(3) -0.008(3)
C32 0.059(4) 0.079(5) 0.055(4) 0.036(3) 0.001(3) -0.019(3)
C33 0.043(3) 0.020(2) 0.029(2) 0.0049(17) 0.0090(19) -0.0020(18)
C34 0.028(2) 0.022(2) 0.036(2) 0.0039(18) 0.0059(18) -0.0008(17)
C35 0.029(2) 0.022(2) 0.033(2) 0.0044(17) 0.0034(18) 0.0010(17)
C36 0.033(2) 0.0163(19) 0.035(2) 0.0038(17) 0.0062(18) 0.0021(17)
C37 0.026(2) 0.022(2) 0.054(3) 0.005(2) 0.001(2) 0.0031(17)
C38 0.039(2) 0.026(2) 0.032(2) 0.0087(18) -0.0041(19) 0.0093(19)
C39 0.044(3) 0.027(2) 0.041(3) 0.000(2) 0.019(2) 0.003(2)
Os51 0.02302(8) 0.01541(8) 0.02824(9) 0.00547(6) 0.00903(6) 0.00458(6)
Cl51 0.0288(5) 0.0185(5) 0.0493(6) 0.0033(4) 0.0196(5) 0.0025(4)
Cl52 0.0379(5) 0.0212(5) 0.0265(5) 0.0086(4) 0.0090(4) 0.0098(4)
P51 0.0203(5) 0.0178(5) 0.0255(5) 0.0066(4) 0.0050(4) 0.0037(4)
N51 0.0279(18) 0.0182(16) 0.0280(18) 0.0024(14) 0.0084(14) 0.0023(14)
N52 0.0271(18) 0.0170(16) 0.0301(18) 0.0056(14) 0.0096(14) 0.0015(14)
N53 0.0279(17) 0.0181(16) 0.0250(18) 0.0039(14) 0.0082(14) 0.0027(14)
C51 0.027(2) 0.0156(19) 0.053(3) -0.0019(19) 0.005(2) 0.0082(17)
C52 0.031(2) 0.019(2) 0.050(3) -0.0028(19) 0.020(2) 0.0061(17)
C53 0.039(2) 0.019(2) 0.034(2) 0.0034(17) 0.0155(19) 0.0046(18)
C54 0.031(2) 0.0127(18) 0.030(2) 0.0018(15) 0.0087(17) 0.0040(16)
C55 0.028(2) 0.0157(18) 0.030(2) 0.0058(16) 0.0060(17) 0.0030(16)
C56 0.035(2) 0.0169(19) 0.036(2) 0.0053(17) 0.0034(19) 0.0058(17)
C57 0.029(2) 0.022(2) 0.075(4) 0.002(2) 0.004(2) 0.0076(19)
C58 0.032(2) 0.024(2) 0.028(2) 0.0047(17) 0.0025(18) 0.0060(18)
C59 0.034(2) 0.030(2) 0.042(3) -0.001(2) -0.002(2) 0.007(2)
C60 0.027(2) 0.037(3) 0.037(3) 0.003(2) 0.0001(19) 0.0074(19)
C61 0.026(2) 0.0176(18) 0.027(2) 0.0064(15) 0.0070(16) 0.0034(15)
C62 0.027(2) 0.0189(19) 0.029(2) 0.0054(16) 0.0066(16) 0.0011(16)
C63 0.0226(19) 0.0212(19) 0.0224(19) 0.0009(15) 0.0054(15) 0.0016(15)
C64 0.032(2) 0.025(2) 0.034(2) 0.0046(18) 0.0071(18) 0.0011(18)
C65 0.038(3) 0.032(2) 0.034(2) 0.0051(19) 0.010(2) -0.011(2)
C66 0.027(2) 0.048(3) 0.040(3) 0.001(2) 0.012(2) -0.003(2)
C67 0.021(2) 0.044(3) 0.034(2) -0.001(2) 0.0014(18) 0.0070(19)
C68 0.028(2) 0.024(2) 0.029(2) 0.0008(17) 0.0059(17) 0.0039(17)
C69 0.025(2) 0.025(2) 0.029(2) 0.0110(17) 0.0009(16) 0.0027(17)
C70 0.029(2) 0.043(3) 0.033(2) 0.016(2) 0.0072(18) 0.004(2)
C71 0.045(3) 0.059(3) 0.031(3) 0.018(2) 0.001(2) -0.004(3)
C72 0.036(3) 0.055(3) 0.047(3) 0.029(3) -0.005(2) 0.000(2)
C73 0.032(2) 0.044(3) 0.052(3) 0.019(2) 0.001(2) 0.007(2)
C74 0.028(2) 0.030(2) 0.041(3) 0.010(2) 0.0017(19) 0.0069(18)
C75 0.0208(18) 0.0194(19) 0.025(2) 0.0033(15) 0.0021(15) 0.0041(15)
C76 0.028(2) 0.0197(19) 0.027(2) 0.0053(16) 0.0091(16) 0.0121(16)
C77 0.0222(19) 0.024(2) 0.030(2) 0.0048(17) 0.0017(16) 0.0053(16)
C78 0.030(2) 0.026(2) 0.027(2) 0.0040(17) -0.0004(17) 0.0090(17)
C79 0.036(2) 0.021(2) 0.031(2) 0.0089(17) 0.0102(18) 0.0139(18)
C80 0.027(2) 0.0170(19) 0.038(2) 0.0051(17) 0.0093(18) 0.0042(16)
C81 0.026(2) 0.0204(19) 0.026(2) 0.0017(16) 0.0042(16) 0.0062(16)
C82 0.043(3) 0.030(2) 0.036(2) 0.0057(19) 0.016(2) 0.013(2)
C83 0.0215(18) 0.0185(19) 0.026(2) 0.0019(15) 0.0035(15) -0.0004(15)
C84 0.026(2) 0.023(2) 0.026(2) 0.0044(16) 0.0034(16) 0.0020(16)
C85 0.034(2) 0.025(2) 0.037(2) 0.0071(18) 0.0087(19) 0.0101(18)
C86 0.037(2) 0.026(2) 0.036(2) 0.0008(19) 0.012(2) 0.0048(19)
C87 0.033(2) 0.028(2) 0.026(2) 0.0069(17) 0.0013(17) 0.0013(18)
C88 0.026(2) 0.023(2) 0.030(2) 0.0050(17) 0.0033(17) 0.0024(16)
C89 0.069(4) 0.037(3) 0.041(3) 0.000(2) 0.017(3) 0.017(3)
Sb1 0.03481(16) 0.04006(18) 0.03039(16) 0.00494(13) 0.00948(13) 0.00590(13)
F1 0.063(2) 0.0398(17) 0.0518(19) -0.0023(14) 0.0118(16) -0.0015(15)
F2 0.0462(17) 0.0514(19) 0.0431(17) -0.0038(14) 0.0087(14) -0.0019(14)
F3 0.116(3) 0.052(2) 0.0412(19) 0.0194(16) 0.019(2) 0.010(2)
F4 0.067(2) 0.076(2) 0.0355(17) 0.0142(16) 0.0093(15) -0.0195(19)
F5 0.0351(16) 0.057(2) 0.073(2) 0.0021(17) 0.0108(15) 0.0105(14)
F6 0.052(2) 0.101(3) 0.071(3) -0.025(2) 0.0038(18) 0.034(2)
Sb2 0.04234(17) 0.02563(15) 0.02603(15) 0.00954(11) 0.00505(12) 0.00525(12)
F7 0.0531(18) 0.0457(17) 0.0487(17) 0.0235(14) 0.0235(14) 0.0089(14)
F8 0.0426(17) 0.056(2) 0.057(2) 0.0228(16) -0.0051(15) -0.0112(15)
F9 0.093(3) 0.0305(15) 0.0370(16) 0.0065(13) -0.0007(16) 0.0224(16)
F10 0.0610(19) 0.0365(16) 0.0402(16) 0.0054(13) 0.0157(14) 0.0125(14)
F11 0.0401(15) 0.0460(17) 0.0321(14) 0.0198(13) 0.0000(12) -0.0023(13)
F12 0.078(2) 0.0455(18) 0.0294(15) 0.0131(13) 0.0029(14) 0.0261(16)
C41 0.066(4) 0.047(4) 0.086(5) 0.006(3) 0.040(4) 0.008(3)
Cl3 0.0449(7) 0.0475(8) 0.0679(9) 0.0061(7) 0.0185(7) 0.0130(6)
Cl4 0.0599(9) 0.0475(8) 0.0642(9) 0.0074(7) 0.0064(7) 0.0171(7)
C42 0.052(4) 0.058(4) 0.097(5) 0.031(4) 0.022(4) 0.010(3)
Cl6 0.0657(10) 0.0672(10) 0.0758(11) 0.0279(8) 0.0332(8) 0.0306(8)
C45 0.070(5) 0.071(5) 0.080(5) -0.004(4) 0.012(4) -0.002(4)
C46 0.069(5) 0.077(5) 0.069(5) -0.008(4) 0.005(4) 0.007(4)
C47 0.065(4) 0.064(5) 0.087(5) 0.012(4) 0.002(4) -0.002(4)
C48 0.102(7) 0.098(7) 0.107(7) 0.036(6) -0.010(6) -0.006(6)
C95 0.100(7) 0.122(8) 0.107(8) -0.029(7) 0.025(6) 0.001(6)
C96 0.136(10) 0.150(11) 0.122(9) -0.011(8) 0.063(8) 0.000(8)
C97 0.187(12) 0.111(8) 0.111(8) -0.001(7) 0.081(8) 0.031(8)

loop_
_atom_type_symbol
_atom_type_description
_atom_type_scat_dispersion_real
_atom_type_scat_dispersion_imag
_atom_type_scat_source
C C 0.0033 0.0016 'International Tables Vol C Tables 4.2.6.8 and 6.1.1.4'
H H 0.0000 0.0000 'International Tables Vol C Tables 4.2.6.8 and 6.1.1.4'
Cl Cl 0.1484 0.1585 'International Tables Vol C Tables 4.2.6.8 and 6.1.1.4'
F F 0.0171 0.0103 'International Tables Vol C Tables 4.2.6.8 and 6.1.1.4'
N N 0.0061 0.0033 'International Tables Vol C Tables 4.2.6.8 and 6.1.1.4'
Os Os -1.2165 7.6030 'International Tables Vol C Tables 4.2.6.8 and 6.1.1.4'
P P 0.1023 0.0942 'International Tables Vol C Tables 4.2.6.8 and 6.1.1.4'
Sb Sb -0.5866 1.5461 'International Tables Vol C Tables 4.2.6.8 and 6.1.1.4'

loop_
_geom_angle_atom_site_label_1
_geom_angle_atom_site_label_2
_geom_angle_atom_site_label_3
_geom_angle
_geom_angle_site_symmetry_1
_geom_angle_site_symmetry_3
_geom_angle_publ_flag
C6 Os1 C5 37.97(17) . . ?
C6 Os1 C1 37.79(18) . . ?
C5 Os1 C1 68.55(17) . . ?
C6 Os1 C2 67.25(17) . . ?
C5 Os1 C2 79.52(17) . . ?
C1 Os1 C2 37.59(17) . . ?
C6 Os1 C4 67.88(17) . . ?
C5 Os1 C4 37.25(16) . . ?
C1 Os1 C4 80.87(17) . . ?
C2 Os1 C4 67.28(17) . . ?
C6 Os1 C3 79.16(17) . . ?
C5 Os1 C3 66.97(16) . . ?
C1 Os1 C3 67.28(17) . . ?
C2 Os1 C3 36.54(16) . . ?
C4 Os1 C3 37.49(16) . . ?
C6 Os1 P1 92.28(12) . . ?
C5 Os1 P1 94.73(12) . . ?
C1 Os1 P1 116.27(12) . . ?
C2 Os1 P1 153.54(12) . . ?
C4 Os1 P1 121.86(12) . . ?
C3 Os1 P1 159.35(12) . . ?
C6 Os1 Cl1 122.43(13) . . ?
C5 Os1 Cl1 159.90(12) . . ?
C1 Os1 Cl1 91.86(14) . . ?
C2 Os1 Cl1 87.64(13) . . ?
C4 Os1 Cl1 147.42(12) . . ?
C3 Os1 Cl1 110.58(12) . . ?
P1 Os1 Cl1 89.90(4) . . ?
C6 Os1 Cl2 152.28(13) . . ?
C5 Os1 Cl2 114.47(12) . . ?
C1 Os1 Cl2 156.91(13) . . ?
C2 Os1 Cl2 119.32(12) . . ?
C4 Os1 Cl2 89.24(11) . . ?
C3 Os1 Cl2 92.27(12) . . ?
P1 Os1 Cl2 86.67(3) . . ?
Cl1 Os1 Cl2 85.29(4) . . ?
C19 P1 C13 102.75(19) . . ?
C19 P1 C11 101.23(19) . . ?
C13 P1 C11 103.4(2) . . ?
C19 P1 Os1 118.15(14) . . ?
C13 P1 Os1 112.02(14) . . ?
C11 P1 Os1 117.21(14) . . ?
C25 N1 C12 125.3(4) . . ?
C25 N1 H1N 112(4) . . ?
C12 N1 H1N 118(4) . . ?
C25 N2 C26 125.5(4) . . ?
C25 N2 H2N 118(4) . . ?
C26 N2 H2N 116(4) . . ?
C25 N3 C33 122.5(4) . . ?
C25 N3 H3N 116(4) . . ?
C33 N3 H3N 121(4) . . ?
C6 C1 C2 117.4(4) . . ?
C6 C1 C7 123.0(4) . . ?
C2 C1 C7 119.5(4) . . ?
C6 C1 Os1 69.6(2) . . ?
C2 C1 Os1 71.7(3) . . ?
C7 C1 Os1 130.3(4) . . ?
C3 C2 C1 121.4(4) . . ?
C3 C2 Os1 72.5(3) . . ?
C1 C2 Os1 70.7(2) . . ?
C3 C2 H2 119.3 . . ?
C1 C2 H2 119.3 . . ?
Os1 C2 H2 130.1 . . ?
C2 C3 C4 120.7(4) . . ?
C2 C3 Os1 71.0(3) . . ?
C4 C3 Os1 70.7(2) . . ?
C2 C3 H3 119.7 . . ?
C4 C3 H3 119.7 . . ?
Os1 C3 H3 131.6 . . ?
C5 C4 C3 118.5(4) . . ?
C5 C4 C8 122.8(4) . . ?
C3 C4 C8 118.7(4) . . ?
C5 C4 Os1 70.2(3) . . ?
C3 C4 Os1 71.8(3) . . ?
C8 C4 Os1 131.3(3) . . ?
C4 C5 C6 120.2(4) . . ?
C4 C5 Os1 72.6(3) . . ?
C6 C5 Os1 70.1(3) . . ?
C4 C5 H5 119.9 . . ?
C6 C5 H5 119.9 . . ?
Os1 C5 H5 129.9 . . ?
C1 C6 C5 121.7(4) . . ?
C1 C6 Os1 72.6(3) . . ?
C5 C6 Os1 71.9(3) . . ?
C1 C6 H6 119.1 . . ?
C5 C6 H6 119.1 . . ?
Os1 C6 H6 128.8 . . ?
C1 C7 H7A 109.5 . . ?
C1 C7 H7B 109.5 . . ?
H7A C7 H7B 109.5 . . ?
C1 C7 H7C 109.5 . . ?
H7A C7 H7C 109.5 . . ?
H7B C7 H7C 109.5 . . ?
C4 C8 C9 114.8(4) . . ?
C4 C8 C10 108.2(4) . . ?
C9 C8 C10 111.0(4) . . ?
C4 C8 H8 107.5 . . ?
C9 C8 H8 107.5 . . ?
C10 C8 H8 107.5 . . ?
C8 C9 H9A 109.5 . . ?
C8 C9 H9B 109.5 . . ?
H9A C9 H9B 109.5 . . ?
C8 C9 H9C 109.5 . . ?
H9A C9 H9C 109.5 . . ?
H9B C9 H9C 109.5 . . ?
C8 C10 H10A 109.5 . . ?
C8 C10 H10B 109.5 . . ?
H10A C10 H10B 109.5 . . ?
C8 C10 H10C 109.5 . . ?
H10A C10 H10C 109.5 . . ?
H10B C10 H10C 109.5 . . ?
C12 C11 P1 112.7(3) . . ?
C12 C11 H11A 109.1 . . ?
P1 C11 H11A 109.1 . . ?
C12 C11 H11B 109.1 . . ?
P1 C11 H11B 109.1 . . ?
H11A C11 H11B 107.8 . . ?
N1 C12 C11 110.8(4) . . ?
N1 C12 H12A 109.5 . . ?
C11 C12 H12A 109.5 . . ?
N1 C12 H12B 109.5 . . ?
C11 C12 H12B 109.5 . . ?
H12A C12 H12B 108.1 . . ?
C18 C13 C14 119.2(4) . . ?
C18 C13 P1 120.2(4) . . ?
C14 C13 P1 120.6(3) . . ?
C13 C14 C15 120.6(5) . . ?
C13 C14 H14 119.7 . . ?
C15 C14 H14 119.7 . . ?
C16 C15 C14 119.8(5) . . ?
C16 C15 H15 120.1 . . ?
C14 C15 H15 120.1 . . ?
C15 C16 C17 119.6(5) . . ?
C15 C16 H16 120.2 . . ?
C17 C16 H16 120.2 . . ?
C18 C17 C16 120.4(5) . . ?
C18 C17 H17 119.8 . . ?
C16 C17 H17 119.8 . . ?
C13 C18 C17 120.5(5) . . ?
C13 C18 H18 119.8 . . ?
C17 C18 H18 119.8 . . ?
C24 C19 C20 119.7(4) . . ?
C24 C19 P1 121.5(3) . . ?
C20 C19 P1 118.6(3) . . ?
C21 C20 C19 119.5(4) . . ?
C21 C20 H20 120.3 . . ?
C19 C20 H20 120.3 . . ?
C22 C21 C20 120.8(4) . . ?
C22 C21 H21 119.6 . . ?
C20 C21 H21 119.6 . . ?
C21 C22 C23 120.2(4) . . ?
C21 C22 H22 119.9 . . ?
C23 C22 H22 119.9 . . ?
C22 C23 C24 119.5(5) . . ?
C22 C23 H23 120.3 . . ?
C24 C23 H23 120.3 . . ?
C19 C24 C23 120.4(4) . . ?
C19 C24 H24 119.8 . . ?
C23 C24 H24 119.8 . . ?
N1 C25 N3 120.2(4) . . ?
N1 C25 N2 120.0(4) . . ?
N3 C25 N2 119.8(5) . . ?
C27 C26 C31 120.7(5) . . ?
C27 C26 N2 118.4(5) . . ?
C31 C26 N2 120.8(6) . . ?
C26 C27 C28 119.4(6) . . ?
C26 C27 H27 120.3 . . ?
C28 C27 H27 120.3 . . ?
C29 C28 C27 121.3(6) . . ?
C29 C28 H28 119.4 . . ?
C27 C28 H28 119.4 . . ?
C30 C29 C28 117.8(5) . . ?
C30 C29 C32 121.7(6) . . ?
C28 C29 C32 120.6(6) . . ?
C29 C30 C31 121.9(6) . . ?
C29 C30 H30 119.1 . . ?
C31 C30 H30 119.1 . . ?
C26 C31 C30 118.9(6) . . ?
C26 C31 H31 120.6 . . ?
C30 C31 H31 120.6 . . ?
C29 C32 H32A 109.5 . . ?
C29 C32 H32B 109.5 . . ?
H32A C32 H32B 109.5 . . ?
C29 C32 H32C 109.5 . . ?
H32A C32 H32C 109.5 . . ?
H32B C32 H32C 109.5 . . ?
C34 C33 C38 120.3(4) . . ?
C34 C33 N3 120.1(4) . . ?
C38 C33 N3 119.6(4) . . ?
C33 C34 C35 119.5(4) . . ?
C33 C34 H34 120.2 . . ?
C35 C34 H34 120.2 . . ?
C36 C35 C34 121.1(4) . . ?
C36 C35 H35 119.4 . . ?
C34 C35 H35 119.4 . . ?
C35 C36 C37 118.3(4) . . ?
C35 C36 C39 120.4(4) . . ?
C37 C36 C39 121.2(4) . . ?
C38 C37 C36 121.9(4) . . ?
C38 C37 H37 119.0 . . ?
C36 C37 H37 119.0 . . ?
C37 C38 C33 118.6(4) . . ?
C37 C38 H38 120.7 . . ?
C33 C38 H38 120.7 . . ?
C36 C39 H39A 109.5 . . ?
C36 C39 H39B 109.5 . . ?
H39A C39 H39B 109.5 . . ?
C36 C39 H39C 109.5 . . ?
H39A C39 H39C 109.5 . . ?
H39B C39 H39C 109.5 . . ?
C55 Os51 C56 38.21(15) . . ?
C55 Os51 C54 37.27(15) . . ?
C56 Os51 C54 68.39(16) . . ?
C55 Os51 C51 68.43(16) . . ?
C56 Os51 C51 37.64(17) . . ?
C54 Os51 C51 81.17(16) . . ?
C55 Os51 C53 67.12(16) . . ?
C56 Os51 C53 79.41(17) . . ?
C54 Os51 C53 38.03(15) . . ?
C51 Os51 C53 67.09(17) . . ?
C55 Os51 C52 79.34(16) . . ?
C56 Os51 C52 67.20(17) . . ?
C54 Os51 C52 67.57(16) . . ?
C51 Os51 C52 37.51(18) . . ?
C53 Os51 C52 36.27(17) . . ?
C55 Os51 P51 94.69(11) . . ?
C56 Os51 P51 94.71(12) . . ?
C54 Os51 P51 119.47(11) . . ?
C51 Os51 P51 120.21(14) . . ?
C53 Os51 P51 157.34(12) . . ?
C52 Os51 P51 157.57(14) . . ?
C55 Os51 Cl51 155.63(11) . . ?
C56 Os51 Cl51 117.42(12) . . ?
C54 Os51 Cl51 153.42(11) . . ?
C51 Os51 Cl51 89.85(12) . . ?
C53 Os51 Cl51 115.55(12) . . ?
C52 Os51 Cl51 90.16(12) . . ?
P51 Os51 Cl51 86.67(4) . . ?
C55 Os51 Cl52 118.07(11) . . ?
C56 Os51 Cl52 156.27(12) . . ?
C54 Os51 Cl52 90.85(11) . . ?
C51 Os51 Cl52 153.83(14) . . ?
C53 Os51 Cl52 91.36(12) . . ?
C52 Os51 Cl52 116.54(13) . . ?
P51 Os51 Cl52 85.43(3) . . ?
Cl51 Os51 Cl52 86.30(4) . . ?
C63 P51 C69 103.96(19) . . ?
C63 P51 C61 103.56(18) . . ?
C69 P51 C61 101.11(19) . . ?
C63 P51 Os51 113.24(13) . . ?
C69 P51 Os51 116.69(15) . . ?
C61 P51 Os51 116.48(14) . . ?
C75 N51 C62 124.1(3) . . ?
C75 N51 H51N 116.4 . . ?
C62 N51 H51N 118.9 . . ?
C75 N52 C76 127.6(3) . . ?
C75 N52 H52N 114(3) . . ?
C76 N52 H52N 118(3) . . ?
C75 N53 C83 123.1(3) . . ?
C75 N53 H53N 113(3) . . ?
C83 N53 H53N 122(3) . . ?
C56 C51 C52 118.4(4) . . ?
C56 C51 C57 121.7(5) . . ?
C52 C51 C57 119.8(4) . . ?
C56 C51 Os51 70.3(2) . . ?
C52 C51 Os51 72.1(2) . . ?
C57 C51 Os51 130.4(3) . . ?
C53 C52 C51 121.1(4) . . ?
C53 C52 Os51 71.7(2) . . ?
C51 C52 Os51 70.4(2) . . ?
C53 C52 H52 119.5 . . ?
C51 C52 H52 119.5 . . ?
Os51 C52 H52 131.3 . . ?
C52 C53 C54 121.2(4) . . ?
C52 C53 Os51 72.0(3) . . ?
C54 C53 Os51 70.3(2) . . ?
C52 C53 H53 119.4 . . ?
C54 C53 H53 119.4 . . ?
Os51 C53 H53 131.2 . . ?
C55 C54 C53 117.8(4) . . ?
C55 C54 C58 123.0(4) . . ?
C53 C54 C58 119.0(4) . . ?
C55 C54 Os51 70.5(2) . . ?
C53 C54 Os51 71.7(2) . . ?
C58 C54 Os51 133.4(3) . . ?
C54 C55 C56 121.2(4) . . ?
C54 C55 Os51 72.3(2) . . ?
C56 C55 Os51 71.0(2) . . ?
C54 C55 H55 119.4 . . ?
C56 C55 H55 119.4 . . ?
Os51 C55 H55 130.0 . . ?
C51 C56 C55 120.3(4) . . ?
C51 C56 Os51 72.0(2) . . ?
C55 C56 Os51 70.8(2) . . ?
C51 C56 H56 119.9 . . ?
C55 C56 H56 119.9 . . ?
Os51 C56 H56 129.7 . . ?
C51 C57 H57A 109.5 . . ?
C51 C57 H57B 109.5 . . ?
H57A C57 H57B 109.5 . . ?
C51 C57 H57C 109.5 . . ?
H57A C57 H57C 109.5 . . ?
H57B C57 H57C 109.5 . . ?
C54 C58 C60 114.3(4) . . ?
C54 C58 C59 107.9(3) . . ?
C60 C58 C59 111.5(4) . . ?
C54 C58 H58 107.7 . . ?
C60 C58 H58 107.7 . . ?
C59 C58 H58 107.7 . . ?
C58 C59 H59A 109.5 . . ?
C58 C59 H59B 109.5 . . ?
H59A C59 H59B 109.5 . . ?
C58 C59 H59C 109.5 . . ?
H59A C59 H59C 109.5 . . ?
H59B C59 H59C 109.5 . . ?
C58 C60 H60A 109.5 . . ?
C58 C60 H60B 109.5 . . ?
H60A C60 H60B 109.5 . . ?
C58 C60 H60C 109.5 . . ?
H60A C60 H60C 109.5 . . ?
H60B C60 H60C 109.5 . . ?
C62 C61 P51 114.0(3) . . ?
C62 C61 H61A 108.8 . . ?
P51 C61 H61A 108.8 . . ?
C62 C61 H61B 108.8 . . ?
P51 C61 H61B 108.8 . . ?
H61A C61 H61B 107.7 . . ?
N51 C62 C61 111.4(3) . . ?
N51 C62 H62A 109.4 . . ?
C61 C62 H62A 109.4 . . ?
N51 C62 H62B 109.4 . . ?
C61 C62 H62B 109.4 . . ?
H62A C62 H62B 108.0 . . ?
C68 C63 C64 119.2(4) . . ?
C68 C63 P51 120.7(3) . . ?
C64 C63 P51 120.0(3) . . ?
C65 C64 C63 120.3(4) . . ?
C65 C64 H64 119.9 . . ?
C63 C64 H64 119.9 . . ?
C66 C65 C64 119.9(4) . . ?
C66 C65 H65 120.1 . . ?
C64 C65 H65 120.1 . . ?
C67 C66 C65 120.6(4) . . ?
C67 C66 H66 119.7 . . ?
C65 C66 H66 119.7 . . ?
C66 C67 C68 119.6(4) . . ?
C66 C67 H67 120.2 . . ?
C68 C67 H67 120.2 . . ?
C63 C68 C67 120.5(4) . . ?
C63 C68 H68 119.7 . . ?
C67 C68 H68 119.7 . . ?
C70 C69 C74 119.5(4) . . ?
C70 C69 P51 121.0(3) . . ?
C74 C69 P51 118.8(3) . . ?
C71 C70 C69 119.8(5) . . ?
C71 C70 H70 120.1 . . ?
C69 C70 H70 120.1 . . ?
C70 C71 C72 120.5(5) . . ?
C70 C71 H71 119.8 . . ?
C72 C71 H71 119.8 . . ?
C73 C72 C71 119.6(5) . . ?
C73 C72 H72 120.2 . . ?
C71 C72 H72 120.2 . . ?
C72 C73 C74 121.0(5) . . ?
C72 C73 H73 119.5 . . ?
C74 C73 H73 119.5 . . ?
C73 C74 C69 119.6(5) . . ?
C73 C74 H74 120.2 . . ?
C69 C74 H74 120.2 . . ?
N51 C75 N52 119.5(4) . . ?
N51 C75 N53 120.6(4) . . ?
N52 C75 N53 119.9(4) . . ?
C81 C76 C77 120.1(4) . . ?
C81 C76 N52 122.9(4) . . ?
C77 C76 N52 116.8(4) . . ?
C78 C77 C76 120.3(4) . . ?
C78 C77 H77 119.9 . . ?
C76 C77 H77 119.9 . . ?
C77 C78 C79 120.5(4) . . ?
C77 C78 H78 119.8 . . ?
C79 C78 H78 119.8 . . ?
C80 C79 C78 117.8(4) . . ?
C80 C79 C82 122.5(4) . . ?
C78 C79 C82 119.7(4) . . ?
C79 C80 C81 122.3(4) . . ?
C79 C80 H80 118.9 . . ?
C81 C80 H80 118.9 . . ?
C76 C81 C80 119.0(4) . . ?
C76 C81 H81 120.5 . . ?
C80 C81 H81 120.5 . . ?
C79 C82 H82A 109.5 . . ?
C79 C82 H82B 109.5 . . ?
H82A C82 H82B 109.5 . . ?
C79 C82 H82C 109.5 . . ?
H82A C82 H82C 109.5 . . ?
H82B C82 H82C 109.5 . . ?
C84 C83 C88 120.3(4) . . ?
C84 C83 N53 119.4(4) . . ?
C88 C83 N53 120.2(4) . . ?
C83 C84 C85 118.8(4) . . ?
C83 C84 H84 120.6 . . ?
C85 C84 H84 120.6 . . ?
C84 C85 C86 121.7(4) . . ?
C84 C85 H85 119.1 . . ?
C86 C85 H85 119.1 . . ?
C87 C86 C85 118.0(4) . . ?
C87 C86 C89 120.8(4) . . ?
C85 C86 C89 121.3(4) . . ?
C86 C87 C88 121.5(4) . . ?
C86 C87 H87 119.2 . . ?
C88 C87 H87 119.2 . . ?
C87 C88 C83 119.6(4) . . ?
C87 C88 H88 120.2 . . ?
C83 C88 H88 120.2 . . ?
C86 C89 H89A 109.5 . . ?
C86 C89 H89B 109.5 . . ?
H89A C89 H89B 109.5 . . ?
C86 C89 H89C 109.5 . . ?
H89A C89 H89C 109.5 . . ?
H89B C89 H89C 109.5 . . ?
F3 Sb1 F2 90.44(15) . . ?
F3 Sb1 F6 91.0(2) . . ?
F2 Sb1 F6 90.12(16) . . ?
F3 Sb1 F5 91.65(18) . . ?
F2 Sb1 F5 89.86(14) . . ?
F6 Sb1 F5 177.39(19) . . ?
F3 Sb1 F4 177.39(17) . . ?
F2 Sb1 F4 91.35(15) . . ?
F6 Sb1 F4 87.13(19) . . ?
F5 Sb1 F4 90.26(17) . . ?
F3 Sb1 F1 89.77(16) . . ?
F2 Sb1 F1 179.46(16) . . ?
F6 Sb1 F1 90.38(16) . . ?
F5 Sb1 F1 89.64(15) . . ?
F4 Sb1 F1 88.45(15) . . ?
F11 Sb2 F9 89.94(13) . . ?
F11 Sb2 F10 90.17(13) . . ?
F9 Sb2 F10 179.30(16) . . ?
F11 Sb2 F8 91.04(13) . . ?
F9 Sb2 F8 91.19(16) . . ?
F10 Sb2 F8 89.50(15) . . ?
F11 Sb2 F12 179.41(14) . . ?
F9 Sb2 F12 90.64(13) . . ?
F10 Sb2 F12 89.25(13) . . ?
F8 Sb2 F12 89.02(15) . . ?
F11 Sb2 F7 91.23(13) . . ?
F9 Sb2 F7 88.81(15) . . ?
F10 Sb2 F7 90.50(14) . . ?
F8 Sb2 F7 177.73(13) . . ?
F12 Sb2 F7 88.71(14) . . ?
Cl4 C41 Cl3 111.9(3) . . ?
Cl4 C41 H41A 109.2 . . ?
Cl3 C41 H41A 109.2 . . ?
Cl4 C41 H41B 109.2 . . ?
Cl3 C41 H41B 109.2 . . ?
H41A C41 H41B 107.9 . . ?
Cl5B C42 Cl6 112.6(4) . . ?
Cl6 C42 Cl5A 111.2(4) . . ?
Cl6 C42 H42A 109.4 . . ?
Cl5A C42 H42A 109.4 . . ?
Cl6 C42 H42B 109.4 . . ?
Cl5A C42 H42B 109.4 . . ?
H42A C42 H42B 108.0 . . ?
Cl5B C42 H42C 109.1 . . ?
Cl6 C42 H42C 109.1 . . ?
Cl5B C42 H42D 109.1 . . ?
Cl6 C42 H42D 109.1 . . ?
H42C C42 H42D 107.8 . . ?
C46 C45 H45A 109.5 . . ?
C46 C45 H45B 109.5 . . ?
H45A C45 H45B 109.5 . . ?
C46 C45 H45C 109.5 . . ?
H45A C45 H45C 109.5 . . ?
H45B C45 H45C 109.5 . . ?
C47 C46 C45 113.5(6) . . ?
C47 C46 H46A 108.9 . . ?
C45 C46 H46A 108.9 . . ?
C47 C46 H46B 108.9 . . ?
C45 C46 H46B 108.9 . . ?
H46A C46 H46B 107.7 . . ?
C48 C47 C46 115.1(7) . . ?
C48 C47 H47A 108.5 . . ?
C46 C47 H47A 108.5 . . ?
C48 C47 H47B 108.5 . . ?
C46 C47 H47B 108.5 . . ?
H47A C47 H47B 107.5 . . ?
C47 C48 C49A 119.2(10) . . ?
C47 C48 C49B 114.5(9) . . ?
C47 C48 H48A 107.5 . . ?
C49A C48 H48A 107.5 . . ?
C47 C48 H48B 107.5 . . ?
C49A C48 H48B 107.5 . . ?
H48A C48 H48B 107.0 . . ?
C47 C48 H48C 108.6 . . ?
C49B C48 H48C 108.6 . . ?
C47 C48 H48D 108.6 . . ?
C49B C48 H48D 108.6 . . ?
H48C C48 H48D 107.6 . . ?
C48 C49A C50A 100.7(14) . . ?
C48 C49A H49A 111.6 . . ?
C50A C49A H49A 111.6 . . ?
C48 C49A H49B 111.6 . . ?
C50A C49A H49B 111.6 . . ?
H49A C49A H49B 109.4 . . ?
C49A C50A H50A 109.5 . . ?
C49A C50A H50B 109.5 . . ?
H50A C50A H50B 109.5 . . ?
C49A C50A H50C 109.5 . . ?
H50A C50A H50C 109.5 . . ?
H50B C50A H50C 109.5 . . ?
C48 C49B C50B 95.9(13) . . ?
C48 C49B H49C 112.6 . . ?
C50B C49B H49C 112.6 . . ?
C48 C49B H49D 112.6 . . ?
C50B C49B H49D 112.6 . . ?
H49C C49B H49D 110.1 . . ?
C49B C50B H50D 109.5 . . ?
C49B C50B H50E 109.5 . . ?
H50D C50B H50E 109.5 . . ?
C49B C50B H50F 109.5 . . ?
H50D C50B H50F 109.5 . . ?
H50E C50B H50F 109.5 . . ?
C96 C95 C95 125.1(14) . 2_675 ?
C96 C95 H95A 106.0 . . ?
C95 C95 H95A 106.0 2_675 . ?
C96 C95 H95B 106.0 . . ?
C95 C95 H95B 106.0 2_675 . ?
H95A C95 H95B 106.3 . . ?
C95 C96 C97 118.0(12) . . ?
C95 C96 H96A 107.8 . . ?
C97 C96 H96A 107.8 . . ?
C95 C96 H96B 107.8 . . ?
C97 C96 H96B 107.8 . . ?
H96A C96 H96B 107.2 . . ?
C96 C97 H97A 109.5 . . ?
C96 C97 H97B 109.5 . . ?
H97A C97 H97B 109.5 . . ?
C96 C97 H97C 109.5 . . ?
H97A C97 H97C 109.5 . . ?
H97B C97 H97C 109.5 . . ?

loop_
_geom_bond_atom_site_label_1
_geom_bond_atom_site_label_2
_geom_bond_distance
_geom_bond_site_symmetry_2
_geom_bond_publ_flag
Os1 C6 2.169(5) . ?
Os1 C5 2.193(4) . ?
Os1 C1 2.207(4) . ?
Os1 C2 2.219(4) . ?
Os1 C4 2.224(4) . ?
Os1 C3 2.239(4) . ?
Os1 P1 2.3605(10) . ?
Os1 Cl1 2.4288(11) . ?
Os1 Cl2 2.4304(10) . ?
P1 C19 1.826(4) . ?
P1 C13 1.827(5) . ?
P1 C11 1.837(4) . ?
N1 C25 1.330(6) . ?
N1 C12 1.465(6) . ?
N1 H1N 0.865(19) . ?
N2 C25 1.343(7) . ?
N2 C26 1.447(6) . ?
N2 H2N 0.86(2) . ?
N3 C25 1.338(6) . ?
N3 C33 1.435(6) . ?
N3 H3N 0.88(2) . ?
C1 C6 1.417(7) . ?
C1 C2 1.426(6) . ?
C1 C7 1.514(6) . ?
C2 C3 1.398(6) . ?
C2 H2 0.9500 . ?
C3 C4 1.434(6) . ?
C3 H3 0.9500 . ?
C4 C5 1.411(6) . ?
C4 C8 1.517(6) . ?
C5 C6 1.419(6) . ?
C5 H5 0.9500 . ?
C6 H6 0.9500 . ?
C7 H7A 0.9800 . ?
C7 H7B 0.9800 . ?
C7 H7C 0.9800 . ?
C8 C9 1.522(7) . ?
C8 C10 1.536(7) . ?
C8 H8 1.0000 . ?
C9 H9A 0.9800 . ?
C9 H9B 0.9800 . ?
C9 H9C 0.9800 . ?
C10 H10A 0.9800 . ?
C10 H10B 0.9800 . ?
C10 H10C 0.9800 . ?
C11 C12 1.524(7) . ?
C11 H11A 0.9900 . ?
C11 H11B 0.9900 . ?
C12 H12A 0.9900 . ?
C12 H12B 0.9900 . ?
C13 C18 1.381(6) . ?
C13 C14 1.383(7) . ?
C14 C15 1.398(7) . ?
C14 H14 0.9500 . ?
C15 C16 1.378(8) . ?
C15 H15 0.9500 . ?
C16 C17 1.388(9) . ?
C16 H16 0.9500 . ?
C17 C18 1.385(8) . ?
C17 H17 0.9500 . ?
C18 H18 0.9500 . ?
C19 C24 1.381(6) . ?
C19 C20 1.393(6) . ?
C20 C21 1.389(6) . ?
C20 H20 0.9500 . ?
C21 C22 1.374(7) . ?
C21 H21 0.9500 . ?
C22 C23 1.381(7) . ?
C22 H22 0.9500 . ?
C23 C24 1.400(6) . ?
C23 H23 0.9500 . ?
C24 H24 0.9500 . ?
C26 C27 1.364(9) . ?
C26 C31 1.381(8) . ?
C27 C28 1.391(7) . ?
C27 H27 0.9500 . ?
C28 C29 1.383(8) . ?
C28 H28 0.9500 . ?
C29 C30 1.378(9) . ?
C29 C32 1.507(7) . ?
C30 C31 1.384(7) . ?
C30 H30 0.9500 . ?
C31 H31 0.9500 . ?
C32 H32A 0.9800 . ?
C32 H32B 0.9800 . ?
C32 H32C 0.9800 . ?
C33 C34 1.378(6) . ?
C33 C38 1.411(7) . ?
C34 C35 1.393(6) . ?
C34 H34 0.9500 . ?
C35 C36 1.386(6) . ?
C35 H35 0.9500 . ?
C36 C37 1.391(6) . ?
C36 C39 1.501(6) . ?
C37 C38 1.376(7) . ?
C37 H37 0.9500 . ?
C38 H38 0.9500 . ?
C39 H39A 0.9800 . ?
C39 H39B 0.9800 . ?
C39 H39C 0.9800 . ?
Os51 C55 2.189(4) . ?
Os51 C56 2.191(4) . ?
Os51 C54 2.212(4) . ?
Os51 C51 2.213(4) . ?
Os51 C53 2.232(4) . ?
Os51 C52 2.235(4) . ?
Os51 P51 2.3611(11) . ?
Os51 Cl51 2.4187(10) . ?
Os51 Cl52 2.4302(10) . ?
P51 C63 1.819(4) . ?
P51 C69 1.826(4) . ?
P51 C61 1.851(4) . ?
N51 C75 1.326(5) . ?
N51 C62 1.457(5) . ?
N51 H51N 0.8742 . ?
N52 C75 1.339(5) . ?
N52 C76 1.424(5) . ?
N52 H52N 0.865(19) . ?
N53 C75 1.351(5) . ?
N53 C83 1.437(5) . ?
N53 H53N 0.858(19) . ?
C51 C56 1.421(7) . ?
C51 C52 1.431(7) . ?
C51 C57 1.512(6) . ?
C52 C53 1.390(7) . ?
C52 H52 0.9500 . ?
C53 C54 1.448(6) . ?
C53 H53 0.9500 . ?
C54 C55 1.407(6) . ?
C54 C58 1.512(6) . ?
C55 C56 1.433(6) . ?
C55 H55 0.9500 . ?
C56 H56 0.9500 . ?
C57 H57A 0.9800 . ?
C57 H57B 0.9800 . ?
C57 H57C 0.9800 . ?
C58 C60 1.522(6) . ?
C58 C59 1.532(6) . ?
C58 H58 1.0000 . ?
C59 H59A 0.9800 . ?
C59 H59B 0.9800 . ?
C59 H59C 0.9800 . ?
C60 H60A 0.9800 . ?
C60 H60B 0.9800 . ?
C60 H60C 0.9800 . ?
C61 C62 1.533(5) . ?
C61 H61A 0.9900 . ?
C61 H61B 0.9900 . ?
C62 H62A 0.9900 . ?
C62 H62B 0.9900 . ?
C63 C68 1.393(6) . ?
C63 C64 1.398(6) . ?
C64 C65 1.389(6) . ?
C64 H64 0.9500 . ?
C65 C66 1.388(7) . ?
C65 H65 0.9500 . ?
C66 C67 1.381(7) . ?
C66 H66 0.9500 . ?
C67 C68 1.395(6) . ?
C67 H67 0.9500 . ?
C68 H68 0.9500 . ?
C69 C70 1.397(6) . ?
C69 C74 1.398(6) . ?
C70 C71 1.384(7) . ?
C70 H70 0.9500 . ?
C71 C72 1.390(8) . ?
C71 H71 0.9500 . ?
C72 C73 1.372(8) . ?
C72 H72 0.9500 . ?
C73 C74 1.384(7) . ?
C73 H73 0.9500 . ?
C74 H74 0.9500 . ?
C76 C81 1.373(6) . ?
C76 C77 1.398(6) . ?
C77 C78 1.376(6) . ?
C77 H77 0.9500 . ?
C78 C79 1.402(6) . ?
C78 H78 0.9500 . ?
C79 C80 1.385(6) . ?
C79 C82 1.508(6) . ?
C80 C81 1.387(6) . ?
C80 H80 0.9500 . ?
C81 H81 0.9500 . ?
C82 H82A 0.9800 . ?
C82 H82B 0.9800 . ?
C82 H82C 0.9800 . ?
C83 C84 1.388(6) . ?
C83 C88 1.390(6) . ?
C84 C85 1.396(6) . ?
C84 H84 0.9500 . ?
C85 C86 1.399(7) . ?
C85 H85 0.9500 . ?
C86 C87 1.379(6) . ?
C86 C89 1.502(6) . ?
C87 C88 1.390(6) . ?
C87 H87 0.9500 . ?
C88 H88 0.9500 . ?
C89 H89A 0.9800 . ?
C89 H89B 0.9800 . ?
C89 H89C 0.9800 . ?
Sb1 F3 1.856(3) . ?
Sb1 F2 1.864(3) . ?
Sb1 F6 1.868(3) . ?
Sb1 F5 1.873(3) . ?
Sb1 F4 1.876(3) . ?
Sb1 F1 1.886(3) . ?
Sb2 F11 1.865(3) . ?
Sb2 F9 1.870(3) . ?
Sb2 F10 1.872(3) . ?
Sb2 F8 1.874(3) . ?
Sb2 F12 1.874(3) . ?
Sb2 F7 1.876(3) . ?
C41 Cl4 1.745(6) . ?
C41 Cl3 1.765(7) . ?
C41 H41A 0.9900 . ?
C41 H41B 0.9900 . ?
C42 Cl5B 1.726(7) . ?
C42 Cl6 1.760(7) . ?
C42 Cl5A 1.770(8) . ?
C42 H42A 0.9900 . ?
C42 H42B 0.9900 . ?
C42 H42C 0.9900 . ?
C42 H42D 0.9900 . ?
C45 C46 1.533(11) . ?
C45 H45A 0.9800 . ?
C45 H45B 0.9800 . ?
C45 H45C 0.9800 . ?
C46 C47 1.492(10) . ?
C46 H46A 0.9900 . ?
C46 H46B 0.9900 . ?
C47 C48 1.487(11) . ?
C47 H47A 0.9900 . ?
C47 H47B 0.9900 . ?
C48 C49A 1.59(2) . ?
C48 C49B 1.621(18) . ?
C48 H48A 0.9900 . ?
C48 H48B 0.9900 . ?
C48 H48C 0.9900 . ?
C48 H48D 0.9900 . ?
C49A C50A 1.653(17) . ?
C49A H49A 0.9900 . ?
C49A H49B 0.9900 . ?
C50A H50A 0.9800 . ?
C50A H50B 0.9800 . ?
C50A H50C 0.9800 . ?
C49B C50B 1.76(3) . ?
C49B H49C 0.9900 . ?
C49B H49D 0.9900 . ?
C50B H50D 0.9800 . ?
C50B H50E 0.9800 . ?
C50B H50F 0.9800 . ?
C95 C96 1.432(14) . ?
C95 C95 1.486(19) 2_675 ?
C95 H95A 0.9900 . ?
C95 H95B 0.9900 . ?
C96 C97 1.463(14) . ?
C96 H96A 0.9900 . ?
C96 H96B 0.9900 . ?
C97 H97A 0.9800 . ?
C97 H97B 0.9800 . ?
C97 H97C 0.9800 . ?
